data_7053770
loop_
_publ_author_name
'Perret-Aebi, Laure-Emmanuelle'
'von Zelewsky, Alexander'
'Neels, Antonia'

_publ_section_title
;
 Diastereoselective preparation of Cu(i) and Ag(i) double helices by the
 use of chiral bis-bipyridine ligands
;
_journal_issue 3
_journal_name_full 'New Journal of Chemistry'
_journal_page_first 462
_journal_paper_doi 10.1039/b817610h
_journal_volume 33
_journal_year 2009
_chemical_absolute_configuration yes
_chemical_formula_sum 'C89 H93.5 Ag2 F12 N10.5 O P2'
_chemical_formula_weight 1831.92
_chemical_name_systematic
;
?
;
_space_group_IT_number 20
_symmetry_cell_setting orthorhombic
_symmetry_space_group_name_Hall 'C 2c 2'
_symmetry_space_group_name_H-M 'C 2 2 21'
_atom_sites_solution_hydrogens geom
_atom_sites_solution_primary direct
_atom_sites_solution_secondary difmap
_audit_creation_method SHELXL-97
_cell_angle_alpha 90.00
_cell_angle_beta 90.00
_cell_angle_gamma 90.00
_cell_formula_units_Z 8
_cell_length_a 16.4766(11)
_cell_length_b 27.872(2)
_cell_length_c 36.378(3)
_cell_measurement_reflns_used 8000
_cell_measurement_temperature 153(2)
_cell_measurement_theta_max 21.00
_cell_measurement_theta_min 1.15
_cell_volume 16706(2)
_computing_cell_refinement 'CELL, Stoe & Cie Company, Germany'
_computing_data_collection 'EXPOSE, Stoe & Cie Company, Germany'
_computing_data_reduction 'INTEGRATE, Stoe & Cie Company, Germany'
_computing_molecular_graphics 'PLATON99 (Spek, 1990)'
_computing_publication_material 'SHELXL-97 (Sheldrick, 1997)'
_computing_structure_refinement 'SHELXL-97 (Sheldrick, 1997)'
_computing_structure_solution 'SHELXS-97 (Sheldrick, 1990)'
_diffrn_ambient_temperature 153(2)
_diffrn_detector_area_resol_mean 0.992\%A
_diffrn_measured_fraction_theta_full 0.999
_diffrn_measured_fraction_theta_max 0.999
_diffrn_measurement_device_type 'IPDS, Stoe & Cie Company, Germany'
_diffrn_measurement_method 'phi oscillation'
_diffrn_radiation_monochromator graphite
_diffrn_radiation_source 'fine-focus sealed tube'
_diffrn_radiation_type MoK\a
_diffrn_radiation_wavelength 0.71073
_diffrn_reflns_av_R_equivalents 0.2041
_diffrn_reflns_av_sigmaI/netI 0.1547
_diffrn_reflns_limit_h_max 15
_diffrn_reflns_limit_h_min -15
_diffrn_reflns_limit_k_max 26
_diffrn_reflns_limit_k_min -26
_diffrn_reflns_limit_l_max 35
_diffrn_reflns_limit_l_min -35
_diffrn_reflns_number 32090
_diffrn_reflns_theta_full 20.00
_diffrn_reflns_theta_max 20.00
_diffrn_reflns_theta_min 1.44
_diffrn_standards_decay_% 0
_diffrn_standards_interval_time 0
_diffrn_standards_number 0
_exptl_absorpt_coefficient_mu 0.588
_exptl_absorpt_correction_T_max 0.510
_exptl_absorpt_correction_T_min 0.068
_exptl_absorpt_correction_type empirical
_exptl_absorpt_process_details 'DIFABS (PLATON99, Spek, 1990)'
_exptl_crystal_colour colourless
_exptl_crystal_density_diffrn 1.457
_exptl_crystal_density_meas ?
_exptl_crystal_density_method 'not measured'
_exptl_crystal_description needle
_exptl_crystal_F_000 7528
_exptl_crystal_size_max 0.40
_exptl_crystal_size_mid 0.15
_exptl_crystal_size_min 0.15
_refine_diff_density_max 0.929
_refine_diff_density_min -0.909
_refine_diff_density_rms 0.173
_refine_ls_abs_structure_details 'Flack H D (1983), Acta Cryst. A39, 876-881'
_refine_ls_abs_structure_Flack 0.01(9)
_refine_ls_extinction_coef 0.00111(18)
_refine_ls_extinction_expression Fc^*^=kFc[1+0.001xFc^2^\l^3^/sin(2\q)]^-1/4^
_refine_ls_extinction_method SHELXL
_refine_ls_goodness_of_fit_ref 1.125
_refine_ls_hydrogen_treatment constr
_refine_ls_matrix_type full
_refine_ls_number_parameters 556
_refine_ls_number_reflns 7803
_refine_ls_number_restraints 0
_refine_ls_restrained_S_all 1.125
_refine_ls_R_factor_all 0.1541
_refine_ls_R_factor_gt 0.1196
_refine_ls_shift/su_max 0.000
_refine_ls_shift/su_mean 0.000
_refine_ls_structure_factor_coef Fsqd
_refine_ls_weighting_details 'calc w=1/[\s^2^(Fo^2^)+(0.2000P)^2^+0.0000P] where P=(Fo^2^+2Fc^2^)/3'
_refine_ls_weighting_scheme calc
_refine_ls_wR_factor_gt 0.3141
_refine_ls_wR_factor_ref 0.3372
_reflns_number_gt 5039
_reflns_number_total 7803
_reflns_threshold_expression >2sigma(I)
_cod_data_source_file b817610hsup1.cif
_cod_data_source_block complex3
_cod_depositor_comments
;
The following automatic conversions were performed:

'_exptl_crystal_density_meas' value 'none' was changed to '?' - the
value is perceived as not measured.

Automatic conversion script
Id: cif_fix_values 3008 2015-01-20 13:52:24Z robertas 
;
_cod_original_formula_sum 'C89 H93.50 Ag2 F12 N10.50 O P2'
_cod_database_code 7053770

loop_
_symmetry_equiv_pos_as_xyz
'x, y, z'
'-x, -y, z+1/2'
'x, -y, -z'
'-x, y, -z+1/2'
'x+1/2, y+1/2, z'
'-x+1/2, -y+1/2, z+1/2'
'x+1/2, -y+1/2, -z'
'-x+1/2, y+1/2, -z+1/2'

loop_
_atom_site_label
_atom_site_type_symbol
_atom_site_fract_x
_atom_site_fract_y
_atom_site_fract_z
_atom_site_U_iso_or_equiv
_atom_site_adp_type
_atom_site_occupancy
_atom_site_symmetry_multiplicity
_atom_site_calc_flag
_atom_site_refinement_flags
C1 C -0.2698(13) -0.5538(7) -0.2677(6) 0.059(5) Uiso 1 1 d .
C2 C -0.1945(14) -0.5427(8) -0.2893(6) 0.062(6) Uiso 1 1 d .
H2B H -0.1503 -0.5326 -0.2726 0.075 Uiso 1 1 calc R
H2A H -0.2052 -0.5162 -0.3068 0.075 Uiso 1 1 calc R
C3 C -0.1694(17) -0.5887(8) -0.3106(8) 0.073(7) Uiso 1 1 d .
H3A H -0.1206 -0.5851 -0.3267 0.088 Uiso 1 1 calc R
C4 C -0.164(2) -0.6286(11) -0.2820(9) 0.101(10) Uiso 1 1 d .
H4B H -0.1513 -0.6175 -0.2568 0.122 Uiso 1 1 calc R
H4A H -0.1294 -0.6562 -0.2893 0.122 Uiso 1 1 calc R
C5 C -0.2542(17) -0.6343(9) -0.2905(7) 0.077(7) Uiso 1 1 d .
H5A H -0.2741 -0.6682 -0.2900 0.093 Uiso 1 1 calc R
C6 C -0.3008(17) -0.6003(9) -0.2660(8) 0.080(7) Uiso 1 1 d .
C7 C -0.3717(19) -0.6162(9) -0.2478(8) 0.086(8) Uiso 1 1 d .
H7A H -0.3935 -0.6477 -0.2492 0.103 Uiso 1 1 calc R
C8 C -0.4089(17) -0.5737(8) -0.2250(8) 0.077(7) Uiso 1 1 d .
H8A H -0.4549 -0.5788 -0.2097 0.092 Uiso 1 1 calc R
C9 C -0.3747(15) -0.5301(8) -0.2274(7) 0.069(7) Uiso 1 1 d .
C10 C -0.2383(19) -0.6153(9) -0.3273(8) 0.087(8) Uiso 1 1 d .
C11 C -0.3064(18) -0.5832(9) -0.3468(8) 0.089(8) Uiso 1 1 d .
H11C H -0.3478 -0.6042 -0.3576 0.107 Uiso 1 1 calc R
H11B H -0.2814 -0.5638 -0.3662 0.107 Uiso 1 1 calc R
H11A H -0.3317 -0.5621 -0.3286 0.107 Uiso 1 1 calc R
C12 C -0.209(2) -0.6529(10) -0.3538(9) 0.100(9) Uiso 1 1 d .
H12C H -0.2526 -0.6761 -0.3584 0.120 Uiso 1 1 calc R
H12B H -0.1620 -0.6695 -0.3433 0.120 Uiso 1 1 calc R
H12A H -0.1934 -0.6375 -0.3770 0.120 Uiso 1 1 calc R
C13 C -0.4130(15) -0.4894(8) -0.2075(7) 0.063(6) Uiso 1 1 d .
C14 C -0.4935(19) -0.4913(10) -0.2011(8) 0.085(8) Uiso 1 1 d .
H14A H -0.5238 -0.5188 -0.2079 0.102 Uiso 1 1 calc R
C15 C -0.534(2) -0.4503(10) -0.1834(8) 0.096(9) Uiso 1 1 d .
H15A H -0.5901 -0.4506 -0.1773 0.115 Uiso 1 1 calc R
C16 C -0.4840(18) -0.4109(9) -0.1763(7) 0.073(7) Uiso 1 1 d .
H16A H -0.5059 -0.3821 -0.1664 0.088 Uiso 1 1 calc R
C17 C -0.4064(17) -0.4145(8) -0.1834(7) 0.069(7) Uiso 1 1 d .
C18 C -0.352(2) -0.3759(11) -0.1703(9) 0.097(9) Uiso 1 1 d .
C19 C -0.376(2) -0.3273(9) -0.1771(8) 0.087(8) Uiso 1 1 d .
H19A H -0.4265 -0.3195 -0.1879 0.105 Uiso 1 1 calc R
C20 C -0.316(2) -0.2891(10) -0.1665(9) 0.092(9) Uiso 1 1 d .
H20A H -0.3283 -0.2564 -0.1715 0.110 Uiso 1 1 calc R
C21 C -0.2439(16) -0.2997(8) -0.1502(7) 0.071(6) Uiso 1 1 d .
H21A H -0.2099 -0.2748 -0.1412 0.085 Uiso 1 1 calc R
C22 C -0.2222(15) -0.3449(7) -0.1471(6) 0.060(6) Uiso 1 1 d .
C23 C -0.2714(18) -0.3838(9) -0.1553(8) 0.083(7) Uiso 1 1 d .
H23A H -0.2525 -0.4155 -0.1511 0.100 Uiso 1 1 calc R
C24 C -0.1357(19) -0.3593(10) -0.1285(8) 0.087(8) Uiso 1 1 d .
C25 C -0.080(2) -0.3217(10) -0.1254(9) 0.092(9) Uiso 1 1 d .
H25A H -0.0921 -0.2895 -0.1319 0.111 Uiso 1 1 calc R
C26 C -0.0095(19) -0.3362(9) -0.1124(8) 0.085(8) Uiso 1 1 d .
H26A H 0.0330 -0.3133 -0.1111 0.102 Uiso 1 1 calc R
C27 C 0.008(2) -0.3842(9) -0.1002(8) 0.092(9) Uiso 1 1 d .
H27A H 0.0588 -0.3930 -0.0901 0.111 Uiso 1 1 calc R
C28 C -0.0540(15) -0.4161(7) -0.1042(7) 0.059(6) Uiso 1 1 d .
C29 C -0.0405(15) -0.4665(8) -0.0900(7) 0.071(6) Uiso 1 1 d .
C30 C 0.0391(18) -0.4858(9) -0.0949(8) 0.086(8) Uiso 1 1 d .
H30A H 0.0825 -0.4670 -0.1042 0.103 Uiso 1 1 calc R
C31 C 0.0493(19) -0.5338(10) -0.0853(9) 0.098(8) Uiso 1 1 d .
H31A H 0.1018 -0.5479 -0.0859 0.117 Uiso 1 1 calc R
C32 C -0.0156(17) -0.5604(9) -0.0750(7) 0.080(7) Uiso 1 1 d .
C33 C -0.0095(18) -0.6139(8) -0.0611(7) 0.077(7) Uiso 1 1 d .
H33A H 0.0441 -0.6307 -0.0623 0.092 Uiso 1 1 calc R
C34 C -0.0810(19) -0.6366(10) -0.0786(9) 0.098(9) Uiso 1 1 d .
H34B H -0.0770 -0.6720 -0.0806 0.118 Uiso 1 1 calc R
H34A H -0.0960 -0.6222 -0.1026 0.118 Uiso 1 1 calc R
C35 C -0.134(2) -0.6195(12) -0.0465(10) 0.108(10) Uiso 1 1 d .
H35A H -0.1747 -0.6428 -0.0370 0.130 Uiso 1 1 calc R
C36 C -0.1686(15) -0.5663(7) -0.0587(7) 0.067(7) Uiso 1 1 d .
H36B H -0.2089 -0.5693 -0.0787 0.080 Uiso 1 1 calc R
H36A H -0.1943 -0.5499 -0.0375 0.080 Uiso 1 1 calc R
C37 C -0.0920(16) -0.5383(9) -0.0720(7) 0.076(7) Uiso 1 1 d .
C38 C -0.057(2) -0.6146(11) -0.0243(10) 0.102(10) Uiso 1 1 d .
C39 C -0.046(3) -0.6680(12) -0.0045(11) 0.122(12) Uiso 1 1 d .
H39C H -0.0747 -0.6683 0.0191 0.147 Uiso 1 1 calc R
H39B H 0.0117 -0.6743 -0.0004 0.147 Uiso 1 1 calc R
H39A H -0.0687 -0.6929 -0.0206 0.147 Uiso 1 1 calc R
C40 C -0.0493(18) -0.5789(9) 0.0042(8) 0.080(8) Uiso 1 1 d .
H40C H -0.0931 -0.5830 0.0222 0.096 Uiso 1 1 calc R
H40B H -0.0525 -0.5468 -0.0066 0.096 Uiso 1 1 calc R
H40A H 0.0032 -0.5828 0.0166 0.096 Uiso 1 1 calc R
C41 C -0.2285(17) -0.3455(8) -0.2603(7) 0.076(7) Uiso 1 1 d .
C42 C -0.306(2) -0.3564(10) -0.2842(9) 0.095(9) Uiso 1 1 d .
H42B H -0.2929 -0.3816 -0.3025 0.114 Uiso 1 1 calc R
H42A H -0.3495 -0.3692 -0.2680 0.114 Uiso 1 1 calc R
C43 C -0.340(2) -0.3110(10) -0.3051(8) 0.089(9) Uiso 1 1 d .
H43A H -0.3898 -0.3163 -0.3202 0.107 Uiso 1 1 calc R
C44 C -0.344(2) -0.2680(11) -0.2764(10) 0.104(10) Uiso 1 1 d .
H44B H -0.3804 -0.2414 -0.2839 0.124 Uiso 1 1 calc R
H44A H -0.3548 -0.2781 -0.2508 0.124 Uiso 1 1 calc R
C45 C -0.2530(19) -0.2598(9) -0.2856(8) 0.088(8) Uiso 1 1 d .
H45A H -0.2346 -0.2256 -0.2864 0.106 Uiso 1 1 calc R
C46 C -0.202(2) -0.2935(10) -0.2625(9) 0.096(9) Uiso 1 1 d .
C47 C -0.1328(19) -0.2832(10) -0.2446(8) 0.087(8) Uiso 1 1 d .
H47A H -0.1128 -0.2513 -0.2457 0.104 Uiso 1 1 calc R
C48 C -0.0891(16) -0.3165(7) -0.2246(7) 0.065(6) Uiso 1 1 d .
H48A H -0.0415 -0.3078 -0.2115 0.078 Uiso 1 1 calc R
C49 C -0.1194(16) -0.3655(8) -0.2247(7) 0.068(7) Uiso 1 1 d .
C50 C -0.2682(19) -0.2856(9) -0.3252(8) 0.086(8) Uiso 1 1 d .
C51 C -0.206(2) -0.3111(11) -0.3446(11) 0.118(11) Uiso 1 1 d .
H51C H -0.1707 -0.2882 -0.3574 0.141 Uiso 1 1 calc R
H51B H -0.2306 -0.3329 -0.3625 0.141 Uiso 1 1 calc R
H51A H -0.1733 -0.3297 -0.3271 0.141 Uiso 1 1 calc R
C52 C -0.305(2) -0.2469(12) -0.3539(10) 0.118(11) Uiso 1 1 d .
H52C H -0.2601 -0.2291 -0.3653 0.141 Uiso 1 1 calc R
H52B H -0.3403 -0.2245 -0.3408 0.141 Uiso 1 1 calc R
H52A H -0.3358 -0.2636 -0.3729 0.141 Uiso 1 1 calc R
C53 C -0.0810(19) -0.4032(10) -0.2109(8) 0.085(8) Uiso 1 1 d .
C54 C 0.005(2) -0.3987(12) -0.2023(10) 0.113(11) Uiso 1 1 d .
H54A H 0.0322 -0.3689 -0.2053 0.135 Uiso 1 1 calc R
C55 C 0.049(2) -0.4420(10) -0.1886(9) 0.099(9) Uiso 1 1 d .
H55A H 0.1057 -0.4408 -0.1830 0.118 Uiso 1 1 calc R
C56 C 0.0080(18) -0.4812(9) -0.1847(8) 0.081(8) Uiso 1 1 d .
H56A H 0.0369 -0.5091 -0.1775 0.098 Uiso 1 1 calc R
C57 C -0.0768(18) -0.4860(9) -0.1904(8) 0.078(7) Uiso 1 1 d .
C58 C -0.1255(17) -0.5256(8) -0.1819(7) 0.073(7) Uiso 1 1 d .
C59 C -0.0939(16) -0.5712(8) -0.1865(7) 0.065(6) Uiso 1 1 d .
H59A H -0.0402 -0.5756 -0.1953 0.078 Uiso 1 1 calc R
C60 C -0.1434(17) -0.6109(9) -0.1779(7) 0.077(7) Uiso 1 1 d .
H60A H -0.1253 -0.6421 -0.1846 0.092 Uiso 1 1 calc R
C61 C -0.2158(16) -0.6063(7) -0.1605(7) 0.066(6) Uiso 1 1 d .
H61A H -0.2481 -0.6333 -0.1541 0.079 Uiso 1 1 calc R
C62 C -0.2413(17) -0.5565(8) -0.1519(7) 0.080(7) Uiso 1 1 d .
C63 C -0.1987(15) -0.5177(8) -0.1647(7) 0.065(6) Uiso 1 1 d .
H63A H -0.2193 -0.4861 -0.1618 0.078 Uiso 1 1 calc R
C64 C -0.3162(14) -0.5428(8) -0.1338(7) 0.065(6) Uiso 1 1 d .
C65 C -0.3866(18) -0.5784(10) -0.1343(8) 0.085(8) Uiso 1 1 d .
H65A H -0.3796 -0.6089 -0.1455 0.102 Uiso 1 1 calc R
C66 C -0.461(2) -0.5665(10) -0.1186(8) 0.091(8) Uiso 1 1 d .
H66A H -0.5052 -0.5883 -0.1191 0.109 Uiso 1 1 calc R
C67 C -0.4680(19) -0.5243(9) -0.1032(8) 0.087(8) Uiso 1 1 d .
H67A H -0.5179 -0.5151 -0.0922 0.104 Uiso 1 1 calc R
C68 C -0.4026(14) -0.4931(7) -0.1030(6) 0.053(5) Uiso 1 1 d .
C69 C -0.4091(16) -0.4440(8) -0.0842(8) 0.075(7) Uiso 1 1 d .
C70 C -0.4824(15) -0.4216(7) -0.0801(7) 0.064(6) Uiso 1 1 d .
H70A H -0.5303 -0.4356 -0.0899 0.077 Uiso 1 1 calc R
C71 C -0.486(2) -0.3793(11) -0.0619(10) 0.111(10) Uiso 1 1 d .
H71A H -0.5366 -0.3637 -0.0586 0.133 Uiso 1 1 calc R
C72 C -0.4186(19) -0.3596(9) -0.0487(8) 0.083(8) Uiso 1 1 d .
C73 C -0.416(2) -0.3131(9) -0.0246(8) 0.086(8) Uiso 1 1 d .
H73A H -0.4675 -0.2950 -0.0207 0.103 Uiso 1 1 calc R
C74 C -0.3418(19) -0.2855(10) -0.0397(9) 0.094(9) Uiso 1 1 d .
H74B H -0.3425 -0.2507 -0.0344 0.113 Uiso 1 1 calc R
H74A H -0.3301 -0.2918 -0.0660 0.113 Uiso 1 1 calc R
C75 C -0.289(2) -0.3157(10) -0.0124(8) 0.090(8) Uiso 1 1 d .
H75A H -0.2430 -0.2989 0.0001 0.108 Uiso 1 1 calc R
C76 C -0.268(2) -0.3609(9) -0.0355(8) 0.093(8) Uiso 1 1 d .
H76B H -0.2303 -0.3518 -0.0554 0.112 Uiso 1 1 calc R
H76A H -0.2407 -0.3846 -0.0196 0.112 Uiso 1 1 calc R
C77 C -0.3446(17) -0.3845(9) -0.0527(8) 0.075(7) Uiso 1 1 d .
C78 C -0.3619(19) -0.3218(10) 0.0079(8) 0.083(8) Uiso 1 1 d .
C79 C -0.375(2) -0.3675(12) 0.0306(10) 0.122(12) Uiso 1 1 d .
H79C H -0.3290 -0.3717 0.0476 0.146 Uiso 1 1 calc R
H79B H -0.3779 -0.3953 0.0142 0.146 Uiso 1 1 calc R
H79A H -0.4252 -0.3648 0.0447 0.146 Uiso 1 1 calc R
C80 C -0.367(2) -0.2798(10) 0.0363(9) 0.095(9) Uiso 1 1 d .
H80C H -0.4098 -0.2866 0.0542 0.115 Uiso 1 1 calc R
H80B H -0.3792 -0.2498 0.0234 0.115 Uiso 1 1 calc R
H80A H -0.3148 -0.2767 0.0491 0.115 Uiso 1 1 calc R
Ag1 Ag -0.24379(12) -0.44951(5) -0.23387(6) 0.0805(8) Uani 1 1 d .
Ag2 Ag -0.22428(12) -0.46000(5) -0.08548(7) 0.0812(8) Uani 1 1 d .
F1 F 0.3507(10) -0.4806(5) -0.1163(6) 0.106(6) Uani 1 1 d .
F2 F 0.2325(10) -0.4915(6) -0.0923(8) 0.142(8) Uani 1 1 d .
F3 F 0.2045(9) -0.4147(6) -0.0971(9) 0.160(11) Uani 1 1 d .
F4 F 0.3302(12) -0.4012(5) -0.1179(7) 0.138(8) Uani 1 1 d .
F5 F 0.2514(17) -0.4522(8) -0.1491(9) 0.203(14) Uani 1 1 d .
F6 F 0.3129(18) -0.4443(7) -0.0644(7) 0.160(9) Uani 1 1 d .
F7 F 0.0848(10) -0.2156(5) -0.3339(7) 0.121(7) Uani 1 1 d .
F8 F -0.0319(13) -0.2562(6) -0.3284(7) 0.136(7) Uani 1 1 d .
F9 F -0.1011(10) -0.1864(4) -0.3264(6) 0.112(7) Uani 1 1 d .
F10 F 0.0178(13) -0.1461(6) -0.3293(8) 0.154(9) Uani 1 1 d .
F11 F -0.0132(12) -0.2001(7) -0.3706(6) 0.122(6) Uani 1 1 d .
F12 F 0.0002(11) -0.2044(6) -0.2861(6) 0.112(6) Uani 1 1 d .
N1 N -0.3030(14) -0.5191(7) -0.2459(7) 0.082(6) Uiso 1 1 d .
N2 N -0.3624(13) -0.4509(8) -0.1987(6) 0.082(6) Uiso 1 1 d .
N3 N -0.1242(13) -0.4050(7) -0.1168(6) 0.070(5) Uiso 1 1 d .
N4 N -0.1011(14) -0.4939(7) -0.0804(6) 0.079(6) Uiso 1 1 d .
N5 N -0.1895(14) -0.3757(7) -0.2452(6) 0.082(6) Uiso 1 1 d .
N6 N -0.1140(12) -0.4462(7) -0.2045(6) 0.067(5) Uiso 1 1 d .
N7 N -0.3342(14) -0.5032(7) -0.1180(6) 0.074(6) Uiso 1 1 d .
N8 N -0.3344(13) -0.4270(7) -0.0712(6) 0.075(6) Uiso 1 1 d .
P1 P 0.2759(5) -0.4469(2) -0.1050(3) 0.103(3) Uani 1 1 d .
P2 P -0.0070(5) -0.2013(2) -0.3308(3) 0.080(3) Uani 1 1 d .
N9 N -0.289(3) -0.5000 0.0000 0.134(14) Uiso 1 2 d S
C83 C -0.366(4) -0.5000 0.0000 0.130(18) Uiso 1 2 d S
C84 C -0.454(4) -0.5000 0.0000 0.133(18) Uiso 1 2 d S
H84A H -0.4738 -0.5238 0.0177 0.199 Uiso 0.50 1 calc PR
H84B H -0.4738 -0.5081 -0.0246 0.199 Uiso 0.50 1 calc PR
H84C H -0.4738 -0.4681 0.0069 0.199 Uiso 0.50 1 calc PR
N10 N -0.622(5) -0.268(2) -0.052(2) 0.28(3) Uiso 1 1 d .
C85 C -0.674(3) -0.2925(14) -0.0446(12) 0.120(12) Uiso 1 1 d .
C86 C -0.750(4) -0.3282(19) -0.0385(17) 0.21(2) Uiso 1 1 d .
H86A H -0.7867 -0.3260 -0.0595 0.315 Uiso 1 1 calc R
H86B H -0.7786 -0.3192 -0.0160 0.315 Uiso 1 1 calc R
H86C H -0.7298 -0.3612 -0.0362 0.315 Uiso 1 1 calc R
N11 N -0.507(3) -0.2061(15) -0.3264(14) 0.171(18) Uiso 1 1 d .
C87 C -0.512(3) -0.2225(18) -0.3533(17) 0.153(17) Uiso 1 1 d .
C88 C -0.514(4) -0.2491(19) -0.3874(17) 0.20(2) Uiso 1 1 d .
H88A H -0.4754 -0.2348 -0.4049 0.302 Uiso 1 1 calc R
H88B H -0.5686 -0.2481 -0.3978 0.302 Uiso 1 1 calc R
H88C H -0.4983 -0.2825 -0.3828 0.302 Uiso 1 1 calc R
O1 O -0.635(3) -0.3536(16) 0.0427(12) 0.199(14) Uiso 1 1 d .
C89 C -0.641(3) -0.2696(16) 0.0554(13) 0.155(16) Uiso 1 1 d .
H89A H -0.6172 -0.2592 0.0322 0.233 Uiso 1 1 calc R
H89B H -0.6150 -0.2528 0.0759 0.233 Uiso 1 1 calc R
H89C H -0.6995 -0.2622 0.0554 0.233 Uiso 1 1 calc R
C90 C -0.631(4) -0.319(2) 0.060(2) 0.22(3) Uiso 1 1 d .
H90A H -0.5749 -0.3204 0.0697 0.259 Uiso 1 1 calc R
H90B H -0.6665 -0.3258 0.0807 0.259 Uiso 1 1 calc R
C91 C -0.650(4) -0.404(2) 0.0472(19) 0.22(3) Uiso 1 1 d .
H91A H -0.6315 -0.4124 0.0723 0.262 Uiso 1 1 calc R
H91B H -0.7095 -0.4079 0.0471 0.262 Uiso 1 1 calc R
C92 C -0.621(3) -0.4380(18) 0.0255(16) 0.179(19) Uiso 1 1 d .
H92A H -0.5623 -0.4344 0.0232 0.268 Uiso 1 1 calc R
H92B H -0.6465 -0.4353 0.0012 0.268 Uiso 1 1 calc R
H92C H -0.6337 -0.4695 0.0361 0.268 Uiso 1 1 calc R

loop_
_atom_site_aniso_label
_atom_site_aniso_U_11
_atom_site_aniso_U_22
_atom_site_aniso_U_33
_atom_site_aniso_U_23
_atom_site_aniso_U_13
_atom_site_aniso_U_12
Ag1 0.0726(14) 0.0414(9) 0.1277(19) 0.0001(9) 0.0005(12) -0.0021(8)
Ag2 0.0695(14) 0.0465(9) 0.1276(18) 0.0007(10) 0.0005(13) 0.0022(8)
F1 0.068(11) 0.078(9) 0.171(17) -0.030(10) -0.015(11) 0.006(7)
F2 0.048(10) 0.124(13) 0.25(3) 0.031(14) 0.005(13) -0.009(9)
F3 0.043(11) 0.095(11) 0.34(4) -0.027(15) -0.036(15) 0.011(8)
F4 0.122(16) 0.056(9) 0.24(3) 0.021(11) -0.033(15) 0.008(9)
F5 0.19(3) 0.152(17) 0.27(3) -0.044(19) -0.14(2) 0.043(18)
F6 0.25(3) 0.113(14) 0.118(17) 0.000(12) 0.015(18) 0.043(15)
F7 0.076(12) 0.062(8) 0.23(2) 0.015(10) -0.020(13) -0.013(7)
F8 0.129(17) 0.086(11) 0.19(2) -0.013(12) -0.005(15) 0.015(11)
F9 0.082(12) 0.036(7) 0.22(2) 0.009(8) -0.005(12) 0.004(6)
F10 0.110(16) 0.071(10) 0.28(3) 0.012(13) -0.013(18) -0.016(9)
F11 0.087(14) 0.179(18) 0.099(15) 0.018(12) -0.011(11) -0.005(12)
F12 0.090(13) 0.128(13) 0.117(16) 0.014(10) -0.004(11) -0.004(10)
P1 0.054(5) 0.071(4) 0.183(11) -0.016(5) -0.004(5) 0.009(4)
P2 0.069(5) 0.046(3) 0.125(9) 0.003(4) -0.001(5) -0.006(3)

loop_
_atom_type_symbol
_atom_type_description
_atom_type_scat_dispersion_real
_atom_type_scat_dispersion_imag
_atom_type_scat_source
C C 0.0033 0.0016 'International Tables Vol C Tables 4.2.6.8 and 6.1.1.4'
H H 0.0000 0.0000 'International Tables Vol C Tables 4.2.6.8 and 6.1.1.4'
Ag Ag -0.8971 1.1015 'International Tables Vol C Tables 4.2.6.8 and 6.1.1.4'
F F 0.0171 0.0103 'International Tables Vol C Tables 4.2.6.8 and 6.1.1.4'
N N 0.0061 0.0033 'International Tables Vol C Tables 4.2.6.8 and 6.1.1.4'
O O 0.0106 0.0060 'International Tables Vol C Tables 4.2.6.8 and 6.1.1.4'
P P 0.1023 0.0942 'International Tables Vol C Tables 4.2.6.8 and 6.1.1.4'

loop_
_geom_angle_atom_site_label_1
_geom_angle_atom_site_label_2
_geom_angle_atom_site_label_3
_geom_angle
N1 C1 C6 119(2)
N1 C1 C2 119.3(18)
C6 C1 C2 121(2)
C1 C2 C3 108.1(19)
C1 C2 H2B 110.1
C3 C2 H2B 110.1
C1 C2 H2A 110.1
C3 C2 H2A 110.1
H2B C2 H2A 108.4
C10 C3 C4 88(2)
C10 C3 C2 114(2)
C4 C3 C2 106(2)
C10 C3 C5 46.2(15)
C4 C3 C5 48.6(16)
C2 C3 C5 98.9(18)
C10 C3 H3A 115.1
C4 C3 H3A 115.1
C2 C3 H3A 115.1
C5 C3 H3A 146.0
C3 C4 C5 83(2)
C3 C4 H4B 114.8
C5 C4 H4B 114.8
C3 C4 H4A 114.8
C5 C4 H4A 114.8
H4B C4 H4A 111.9
C10 C5 C6 114(2)
C10 C5 C4 88(2)
C6 C5 C4 108(2)
C10 C5 C3 47.1(16)
C6 C5 C3 99.8(18)
C4 C5 C3 48.3(16)
C10 C5 H5A 114.6
C6 C5 H5A 114.6
C4 C5 H5A 114.6
C3 C5 H5A 145.6
C1 C6 C7 128(2)
C1 C6 C5 112(2)
C7 C6 C5 120(2)
C6 C7 C8 110(2)
C6 C7 H7A 125.2
C8 C7 H7A 125.2
C9 C8 C7 119(3)
C9 C8 H8A 120.6
C7 C8 H8A 120.6
C8 C9 N1 126(2)
C8 C9 C13 119(2)
N1 C9 C13 115(2)
C5 C10 C3 87(2)
C5 C10 C12 113(2)
C3 C10 C12 111(3)
C5 C10 C11 119(3)
C3 C10 C11 116(2)
C12 C10 C11 109(2)
C10 C11 H11C 109.5
C10 C11 H11B 109.5
H11C C11 H11B 109.5
C10 C11 H11A 109.5
H11C C11 H11A 109.5
H11B C11 H11A 109.5
C10 C12 H12C 109.5
C10 C12 H12B 109.5
H12C C12 H12B 109.5
C10 C12 H12A 109.5
H12C C12 H12A 109.5
H12B C12 H12A 109.5
C14 C13 N2 125(2)
C14 C13 C9 118(2)
N2 C13 C9 116(2)
C13 C14 C15 120(3)
C13 C14 H14A 120.2
C15 C14 H14A 120.2
C16 C15 C14 115(3)
C16 C15 H15A 122.5
C14 C15 H15A 122.5
C17 C16 C15 119(3)
C17 C16 H16A 120.7
C15 C16 H16A 120.7
C16 C17 N2 131(2)
C16 C17 C18 118(2)
N2 C17 C18 111(2)
C19 C18 C23 117(3)
C19 C18 C17 118(3)
C23 C18 C17 124(3)
C18 C19 C20 117(3)
C18 C19 H19A 121.6
C20 C19 H19A 121.6
C21 C20 C19 122(3)
C21 C20 H20A 119.0
C19 C20 H20A 119.0
C22 C21 C20 119(2)
C22 C21 H21A 120.5
C20 C21 H21A 120.5
C21 C22 C23 125(3)
C21 C22 C24 121(2)
C23 C22 C24 114(2)
C22 C23 C18 120(2)
C22 C23 H23A 120.1
C18 C23 H23A 120.1
N3 C24 C25 126(3)
N3 C24 C22 119(2)
C25 C24 C22 115(2)
C26 C25 C24 112(3)
C26 C25 H25A 123.9
C24 C25 H25A 123.9
C25 C26 C27 125(3)
C25 C26 H26A 117.6
C27 C26 H26A 117.6
C28 C27 C26 115(3)
C28 C27 H27A 122.4
C26 C27 H27A 122.4
N3 C28 C27 124(2)
N3 C28 C29 119(2)
C27 C28 C29 117(2)
N4 C29 C30 121(2)
N4 C29 C28 121(2)
C30 C29 C28 116(2)
C31 C30 C29 116(3)
C31 C30 H30A 121.9
C29 C30 H30A 121.9
C32 C31 C30 120(3)
C32 C31 H31A 120.0
C30 C31 H31A 120.0
C31 C32 C37 119(2)
C31 C32 C33 124(2)
C37 C32 C33 116(2)
C34 C33 C38 88(2)
C34 C33 C32 102(2)
C38 C33 C32 105(2)
C34 C33 H33A 118.8
C38 C33 H33A 118.8
C32 C33 H33A 118.8
C33 C34 C35 89(2)
C33 C34 H34B 113.8
C35 C34 H34B 113.8
C33 C34 H34A 113.8
C35 C34 H34A 113.8
H34B C34 H34A 111.0
C38 C35 C34 88(3)
C38 C35 C36 111(3)
C34 C35 C36 106(3)
C38 C35 H35A 116.2
C34 C35 H35A 116.2
C36 C35 H35A 116.2
C37 C36 C35 105(2)
C37 C36 H36B 110.8
C35 C36 H36B 110.8
C37 C36 H36A 110.8
C35 C36 H36A 110.8
H36B C36 H36A 108.9
N4 C37 C32 121(2)
N4 C37 C36 118(2)
C32 C37 C36 122(2)
C40 C38 C35 122(3)
C40 C38 C33 124(3)
C35 C38 C33 88(3)
C40 C38 C39 107(3)
C35 C38 C39 104(3)
C33 C38 C39 109(3)
C38 C39 H39C 109.5
C38 C39 H39B 109.5
H39C C39 H39B 109.5
C38 C39 H39A 109.5
H39C C39 H39A 109.5
H39B C39 H39A 109.5
C38 C40 H40C 109.5
C38 C40 H40B 109.5
H40C C40 H40B 109.5
C38 C40 H40A 109.5
H40C C40 H40A 109.5
H40B C40 H40A 109.5
N5 C41 C46 123(3)
N5 C41 C42 124(2)
C46 C41 C42 113(2)
C43 C42 C41 113(2)
C43 C42 H42B 108.9
C41 C42 H42B 108.9
C43 C42 H42A 108.9
C41 C42 H42A 108.9
H42B C42 H42A 107.7
C50 C43 C42 109(3)
C50 C43 C44 90(2)
C42 C43 C44 108(3)
C50 C43 H43A 115.7
C42 C43 H43A 115.7
C44 C43 H43A 115.7
C45 C44 C43 86(2)
C45 C44 H44B 114.3
C43 C44 H44B 114.3
C45 C44 H44A 114.3
C43 C44 H44A 114.3
H44B C44 H44A 111.5
C46 C45 C44 109(3)
C46 C45 C50 107(2)
C44 C45 C50 89(2)
C46 C45 H45A 116.1
C44 C45 H45A 116.1
C50 C45 H45A 116.1
C47 C46 C45 127(3)
C47 C46 C41 115(3)
C45 C46 C41 118(3)
C46 C47 C48 124(3)
C46 C47 H47A 118.2
C48 C47 H47A 118.2
C47 C48 C49 117(2)
C47 C48 H48A 121.6
C49 C48 H48A 121.6
C53 C49 N5 116(2)
C53 C49 C48 125(3)
N5 C49 C48 118(2)
C51 C50 C43 123(2)
C51 C50 C52 106(3)
C43 C50 C52 109(3)
C51 C50 C45 123(3)
C43 C50 C45 84(2)
C52 C50 C45 109(2)
C50 C51 H51C 109.5
C50 C51 H51B 109.5
H51C C51 H51B 109.5
C50 C51 H51A 109.5
H51C C51 H51A 109.5
H51B C51 H51A 109.5
C50 C52 H52C 109.5
C50 C52 H52B 109.5
H52C C52 H52B 109.5
C50 C52 H52A 109.5
H52C C52 H52A 109.5
H52B C52 H52A 109.5
C49 C53 N6 126(3)
C49 C53 C54 119(3)
N6 C53 C54 116(3)
C53 C54 C55 119(3)
C53 C54 H54A 120.7
C55 C54 H54A 120.7
C56 C55 C54 117(3)
C56 C55 H55A 121.4
C54 C55 H55A 121.4
C55 C56 C57 126(3)
C55 C56 H56A 117.2
C57 C56 H56A 117.2
N6 C57 C58 118(3)
N6 C57 C56 115(2)
C58 C57 C56 127(3)
C63 C58 C59 122(2)
C63 C58 C57 119(2)
C59 C58 C57 119(3)
C58 C59 C60 119(3)
C58 C59 H59A 120.7
C60 C59 H59A 120.7
C61 C60 C59 123(2)
C61 C60 H60A 118.7
C59 C60 H60A 118.7
C60 C61 C62 116(2)
C60 C61 H61A 122.1
C62 C61 H61A 122.1
C63 C62 C64 112(2)
C63 C62 C61 122(2)
C64 C62 C61 126(2)
C62 C63 C58 118(2)
C62 C63 H63A 120.8
C58 C63 H63A 120.8
N7 C64 C62 129(2)
N7 C64 C65 113(2)
C62 C64 C65 118(2)
C66 C65 C64 121(2)
C66 C65 H65A 119.7
C64 C65 H65A 119.7
C67 C66 C65 118(3)
C67 C66 H66A 121.0
C65 C66 H66A 121.0
C66 C67 C68 120(3)
C66 C67 H67A 120.1
C68 C67 H67A 120.1
N7 C68 C67 123(2)
N7 C68 C69 117(2)
C67 C68 C69 121(2)
C70 C69 N8 126(2)
C70 C69 C68 121(2)
N8 C69 C68 113(2)
C71 C70 C69 119(3)
C71 C70 H70A 120.4
C69 C70 H70A 120.4
C72 C71 C70 120(3)
C72 C71 H71A 120.0
C70 C71 H71A 120.0
C71 C72 C77 119(3)
C71 C72 C73 125(3)
C77 C72 C73 116(3)
C78 C73 C74 84(2)
C78 C73 C72 109(2)
C74 C73 C72 104(2)
C78 C73 H73A 118.3
C74 C73 H73A 118.3
C72 C73 H73A 118.3
C73 C74 C75 87(2)
C73 C74 C78 47.1(17)
C75 C74 C78 44.1(16)
C73 C74 H74B 114.2
C75 C74 H74B 114.2
C78 C74 H74B 108.7
C73 C74 H74A 114.2
C75 C74 H74A 114.2
C78 C74 H74A 140.0
H74B C74 H74A 111.3
C78 C75 C76 112(3)
C78 C75 C74 86(2)
C76 C75 C74 102(2)
C78 C75 H75A 117.4
C76 C75 H75A 117.4
C74 C75 H75A 117.4
C77 C76 C75 113(3)
C77 C76 H76B 109.1
C75 C76 H76B 109.1
C77 C76 H76A 109.1
C75 C76 H76A 109.1
H76B C76 H76A 107.8
N8 C77 C72 126(2)
N8 C77 C76 118(2)
C72 C77 C76 117(2)
C75 C78 C73 94(2)
C75 C78 C79 120(3)
C73 C78 C79 119(3)
C75 C78 C80 107(3)
C73 C78 C80 112(2)
C79 C78 C80 105(3)
C75 C78 C74 50.2(17)
C73 C78 C74 49.0(16)
C79 C78 C74 154(3)
C80 C78 C74 102(2)
C78 C79 H79C 109.5
C78 C79 H79B 109.5
H79C C79 H79B 109.5
C78 C79 H79A 109.5
H79C C79 H79A 109.5
H79B C79 H79A 109.5
C78 C80 H80C 109.5
C78 C80 H80B 109.5
H80C C80 H80B 109.5
C78 C80 H80A 109.5
H80C C80 H80A 109.5
H80B C80 H80A 109.5
N1 Ag1 N5 158.0(8)
N1 Ag1 N2 74.0(8)
N5 Ag1 N2 116.2(8)
N1 Ag1 N6 121.0(7)
N5 Ag1 N6 72.3(8)
N2 Ag1 N6 120.2(7)
N8 Ag2 N4 160.9(8)
N8 Ag2 N7 72.5(8)
N4 Ag2 N7 119.7(7)
N8 Ag2 N3 114.2(7)
N4 Ag2 N3 72.7(7)
N7 Ag2 N3 123.9(7)
C1 N1 C9 118(2)
C1 N1 Ag1 123.9(17)
C9 N1 Ag1 118.1(16)
C17 N2 C13 110(2)
C17 N2 Ag1 130.9(17)
C13 N2 Ag1 112.7(16)
C28 N3 C24 118(2)
C28 N3 Ag2 106.3(15)
C24 N3 Ag2 128.4(18)
C37 N4 C29 123(2)
C37 N4 Ag2 122.1(18)
C29 N4 Ag2 115.0(16)
C41 N5 C49 123(2)
C41 N5 Ag1 121(2)
C49 N5 Ag1 114.2(16)
C53 N6 C57 128(2)
C53 N6 Ag1 108.7(17)
C57 N6 Ag1 122.6(16)
C64 N7 C68 126(2)
C64 N7 Ag2 117.7(17)
C68 N7 Ag2 109.3(15)
C77 N8 C69 110(2)
C77 N8 Ag2 127.3(17)
C69 N8 Ag2 121.9(16)
F2 P1 F3 93.5(11)
F2 P1 F6 86.2(14)
F3 P1 F6 95.3(15)
F2 P1 F1 87.7(10)
F3 P1 F1 176.3(16)
F6 P1 F1 88.3(12)
F2 P1 F4 175.0(11)
F3 P1 F4 91.0(10)
F6 P1 F4 91.3(13)
F1 P1 F4 87.9(10)
F2 P1 F5 96.2(15)
F3 P1 F5 92.8(15)
F6 P1 F5 171.3(15)
F1 P1 F5 83.5(12)
F4 P1 F5 85.7(15)
F11 P2 F7 90.1(13)
F11 P2 F8 93.2(12)
F7 P2 F8 90.5(10)
F11 P2 F10 91.6(14)
F7 P2 F10 90.1(10)
F8 P2 F10 175.1(16)
F11 P2 F9 91.4(12)
F7 P2 F9 178.5(14)
F8 P2 F9 89.7(9)
F10 P2 F9 89.7(10)
F11 P2 F12 178.2(11)
F7 P2 F12 89.4(12)
F8 P2 F12 85.1(11)
F10 P2 F12 90.1(13)
F9 P2 F12 89.2(11)
N9 C83 C84 180.0
C83 C84 H84A 109.5
C83 C84 H84B 109.5
H84A C84 H84B 109.5
C83 C84 H84C 109.5
H84A C84 H84C 109.5
H84B C84 H84C 109.5
N10 C85 C86 174(6)
C85 C86 H86A 109.5
C85 C86 H86B 109.5
H86A C86 H86B 109.5
C85 C86 H86C 109.5
H86A C86 H86C 109.5
H86B C86 H86C 109.5
N11 C87 C88 173(7)
C87 C88 H88A 109.5
C87 C88 H88B 109.5
H88A C88 H88B 109.5
C87 C88 H88C 109.5
H88A C88 H88C 109.5
H88B C88 H88C 109.5
C90 O1 C91 141(6)
C90 C89 H89A 109.5
C90 C89 H89B 109.5
H89A C89 H89B 109.5
C90 C89 H89C 109.5
H89A C89 H89C 109.5
H89B C89 H89C 109.5
O1 C90 C89 140(7)
O1 C90 H90A 102.0
C89 C90 H90A 102.0
O1 C90 H90B 102.0
C89 C90 H90B 102.0
H90A C90 H90B 104.8
C92 C91 O1 125(6)
C92 C91 H91A 106.1
O1 C91 H91A 106.1
C92 C91 H91B 106.1
O1 C91 H91B 106.1
H91A C91 H91B 106.3
C91 C92 H92A 109.5
C91 C92 H92B 109.5
H92A C92 H92B 109.5
C91 C92 H92C 109.5
H92A C92 H92C 109.5
H92B C92 H92C 109.5

loop_
_geom_bond_atom_site_label_1
_geom_bond_atom_site_label_2
_geom_bond_distance
C1 N1 1.37(3)
C1 C6 1.40(3)
C1 C2 1.50(3)
C2 C3 1.56(3)
C2 H2B 0.9900
C2 H2A 0.9900
C3 C10 1.49(4)
C3 C4 1.52(4)
C3 C5 2.03(4)
C3 H3A 1.0000
C4 C5 1.53(4)
C4 H4B 0.9900
C4 H4A 0.9900
C5 C10 1.46(4)
C5 C6 1.51(4)
C5 H5A 1.0000
C6 C7 1.41(4)
C7 C8 1.57(4)
C7 H7A 0.9500
C8 C9 1.34(3)
C8 H8A 0.9500
C9 N1 1.39(3)
C9 C13 1.49(3)
C10 C12 1.50(4)
C10 C11 1.60(4)
C11 H11C 0.9800
C11 H11B 0.9800
C11 H11A 0.9800
C12 H12C 0.9800
C12 H12B 0.9800
C12 H12A 0.9800
C13 C14 1.35(4)
C13 N2 1.40(3)
C14 C15 1.47(4)
C14 H14A 0.9500
C15 C16 1.40(4)
C15 H15A 0.9500
C16 C17 1.31(4)
C16 H16A 0.9500
C17 N2 1.37(3)
C17 C18 1.48(4)
C18 C19 1.43(4)
C18 C23 1.46(4)
C19 C20 1.50(4)
C19 H19A 0.9500
C20 C21 1.35(4)
C20 H20A 0.9500
C21 C22 1.32(3)
C21 H21A 0.9500
C22 C23 1.39(3)
C22 C24 1.63(4)
C23 H23A 0.9500
C24 N3 1.36(3)
C24 C25 1.39(4)
C25 C26 1.32(4)
C25 H25A 0.9500
C26 C27 1.44(4)
C26 H26A 0.9500
C27 C28 1.36(4)
C27 H27A 0.9500
C28 N3 1.28(3)
C28 C29 1.51(3)
C29 N4 1.30(3)
C29 C30 1.43(4)
C30 C31 1.39(4)
C30 H30A 0.9500
C31 C32 1.35(4)
C31 H31A 0.9500
C32 C37 1.41(4)
C32 C33 1.58(3)
C33 C34 1.48(4)
C33 C38 1.55(4)
C33 H33A 1.0000
C34 C35 1.53(5)
C34 H34B 0.9900
C34 H34A 0.9900
C35 C38 1.50(5)
C35 C36 1.65(4)
C35 H35A 1.0000
C36 C37 1.56(3)
C36 H36B 0.9900
C36 H36A 0.9900
C37 N4 1.28(3)
C38 C40 1.44(4)
C38 C39 1.67(5)
C39 H39C 0.9800
C39 H39B 0.9800
C39 H39A 0.9800
C40 H40C 0.9800
C40 H40B 0.9800
C40 H40A 0.9800
C41 N5 1.20(3)
C41 C46 1.51(4)
C41 C42 1.58(4)
C42 C43 1.58(4)
C42 H42B 0.9900
C42 H42A 0.9900
C43 C50 1.56(4)
C43 C44 1.59(4)
C43 H43A 1.0000
C44 C45 1.56(5)
C44 H44B 0.9900
C44 H44A 0.9900
C45 C46 1.51(4)
C45 C50 1.63(4)
C45 H45A 1.0000
C46 C47 1.35(4)
C47 C48 1.38(4)
C47 H47A 0.9500
C48 C49 1.46(3)
C48 H48A 0.9500
C49 C53 1.32(4)
C49 N5 1.40(3)
C50 C51 1.44(4)
C50 C52 1.62(4)
C51 H51C 0.9800
C51 H51B 0.9800
C51 H51A 0.9800
C52 H52C 0.9800
C52 H52B 0.9800
C52 H52A 0.9800
C53 N6 1.34(3)
C53 C54 1.46(5)
C54 C55 1.50(4)
C54 H54A 0.9500
C55 C56 1.30(4)
C55 H55A 0.9500
C56 C57 1.42(4)
C56 H56A 0.9500
C57 N6 1.37(3)
C57 C58 1.40(4)
C58 C63 1.38(4)
C58 C59 1.38(3)
C59 C60 1.41(3)
C59 H59A 0.9500
C60 C61 1.36(4)
C60 H60A 0.9500
C61 C62 1.48(3)
C61 H61A 0.9500
C62 C63 1.37(3)
C62 C64 1.45(3)
C63 H63A 0.9500
C64 N7 1.28(3)
C64 C65 1.53(4)
C65 C66 1.39(4)
C65 H65A 0.9500
C66 C67 1.31(3)
C66 H66A 0.9500
C67 C68 1.39(3)
C67 H67A 0.9500
C68 N7 1.28(3)
C68 C69 1.53(3)
C69 C70 1.37(3)
C69 N8 1.40(3)
C70 C71 1.35(4)
C70 H70A 0.9500
C71 C72 1.33(4)
C71 H71A 0.9500
C72 C77 1.41(4)
C72 C73 1.57(4)
C73 C78 1.50(4)
C73 C74 1.54(4)
C73 H73A 1.0000
C74 C75 1.57(4)
C74 C78 2.03(4)
C74 H74B 0.9900
C74 H74A 0.9900
C75 C78 1.42(4)
C75 C76 1.55(4)
C75 H75A 1.0000
C76 C77 1.55(4)
C76 H76B 0.9900
C76 H76A 0.9900
C77 N8 1.37(3)
C78 C79 1.53(4)
C78 C80 1.56(4)
C79 H79C 0.9800
C79 H79B 0.9800
C79 H79A 0.9800
C80 H80C 0.9800
C80 H80B 0.9800
C80 H80A 0.9800
Ag1 N1 2.21(2)
Ag1 N5 2.28(2)
Ag1 N2 2.34(2)
Ag1 N6 2.39(2)
Ag2 N8 2.10(2)
Ag2 N4 2.25(2)
Ag2 N7 2.48(2)
Ag2 N3 2.52(2)
F1 P1 1.602(17)
F2 P1 1.507(19)
F3 P1 1.508(18)
F4 P1 1.62(2)
F5 P1 1.66(3)
F6 P1 1.60(3)
F7 P2 1.569(19)
F8 P2 1.587(19)
F9 P2 1.613(18)
F10 P2 1.592(18)
F11 P2 1.45(2)
F12 P2 1.63(2)
N9 C83 1.28(7)
C83 C84 1.45(8)
C84 H84A 0.9800
C84 H84B 0.9800
C84 H84C 0.9800
N10 C85 1.14(8)
C85 C86 1.60(7)
C86 H86A 0.9800
C86 H86B 0.9800
C86 H86C 0.9800
N11 C87 1.08(6)
C87 C88 1.45(7)
C88 H88A 0.9800
C88 H88B 0.9800
C88 H88C 0.9800
O1 C90 1.15(6)
O1 C91 1.44(6)
C89 C90 1.39(6)
C89 H89A 0.9800
C89 H89B 0.9800
C89 H89C 0.9800
C90 H90A 0.9900
C90 H90B 0.9900
C91 C92 1.32(7)
C91 H91A 0.9900
C91 H91B 0.9900
C92 H92A 0.9800
C92 H92B 0.9800
C92 H92C 0.9800

loop_
_geom_torsion_atom_site_label_1
_geom_torsion_atom_site_label_2
_geom_torsion_atom_site_label_3
_geom_torsion_atom_site_label_4
_geom_torsion
N1 C1 C2 C3 178(2)
C6 C1 C2 C3 6(3)
C1 C2 C3 C10 42(3)
C1 C2 C3 C4 -54(3)
C1 C2 C3 C5 -4(2)
C10 C3 C4 C5 -27(2)
C2 C3 C4 C5 88(2)
C3 C4 C5 C10 28(2)
C3 C4 C5 C6 -87(2)
C4 C3 C5 C10 -141(3)
C2 C3 C5 C10 115(2)
C10 C3 C5 C6 -114(2)
C4 C3 C5 C6 106(3)
C2 C3 C5 C6 2(2)
C10 C3 C5 C4 141(3)
C2 C3 C5 C4 -104(3)
N1 C1 C6 C7 10(4)
C2 C1 C6 C7 -178(3)
N1 C1 C6 C5 -177(2)
C2 C1 C6 C5 -5(3)
C10 C5 C6 C1 -46(3)
C4 C5 C6 C1 51(3)
C3 C5 C6 C1 2(3)
C10 C5 C6 C7 128(3)
C4 C5 C6 C7 -136(3)
C3 C5 C6 C7 175(2)
C1 C6 C7 C8 -6(4)
C5 C6 C7 C8 -179(2)
C6 C7 C8 C9 4(4)
C7 C8 C9 N1 -7(4)
C7 C8 C9 C13 176(2)
C6 C5 C10 C3 81(3)
C4 C5 C10 C3 -28(2)
C6 C5 C10 C12 -167(3)
C4 C5 C10 C12 84(3)
C3 C5 C10 C12 112(3)
C6 C5 C10 C11 -37(3)
C4 C5 C10 C11 -146(2)
C3 C5 C10 C11 -118(3)
C4 C3 C10 C5 28(2)
C2 C3 C10 C5 -79(2)
C4 C3 C10 C12 -85(3)
C2 C3 C10 C12 168(2)
C5 C3 C10 C12 -114(3)
C4 C3 C10 C11 149(3)
C2 C3 C10 C11 42(3)
C5 C3 C10 C11 121(3)
C8 C9 C13 C14 -27(4)
N1 C9 C13 C14 155(2)
C8 C9 C13 N2 156(2)
N1 C9 C13 N2 -21(3)
N2 C13 C14 C15 0(4)
C9 C13 C14 C15 -176(2)
C13 C14 C15 C16 3(4)
C14 C15 C16 C17 -4(4)
C15 C16 C17 N2 3(5)
C15 C16 C17 C18 -170(3)
C16 C17 C18 C19 -48(4)
N2 C17 C18 C19 138(3)
C16 C17 C18 C23 141(3)
N2 C17 C18 C23 -34(4)
C23 C18 C19 C20 -3(4)
C17 C18 C19 C20 -175(3)
C18 C19 C20 C21 -2(4)
C19 C20 C21 C22 7(4)
C20 C21 C22 C23 -8(4)
C20 C21 C22 C24 179(2)
C21 C22 C23 C18 3(4)
C24 C22 C23 C18 177(2)
C19 C18 C23 C22 2(4)
C17 C18 C23 C22 174(3)
C21 C22 C24 N3 163(2)
C23 C22 C24 N3 -11(3)
C21 C22 C24 C25 -16(4)
C23 C22 C24 C25 170(3)
N3 C24 C25 C26 6(5)
C22 C24 C25 C26 -176(2)
C24 C25 C26 C27 -4(4)
C25 C26 C27 C28 3(4)
C26 C27 C28 N3 -2(4)
C26 C27 C28 C29 -177(2)
N3 C28 C29 N4 -20(4)
C27 C28 C29 N4 155(3)
N3 C28 C29 C30 147(3)
C27 C28 C29 C30 -37(3)
N4 C29 C30 C31 -6(4)
C28 C29 C30 C31 -174(2)
C29 C30 C31 C32 6(4)
C30 C31 C32 C37 -4(4)
C30 C31 C32 C33 -176(2)
C31 C32 C33 C34 -140(3)
C37 C32 C33 C34 48(3)
C31 C32 C33 C38 129(3)
C37 C32 C33 C38 -43(3)
C38 C33 C34 C35 20(2)
C32 C33 C34 C35 -85(2)
C33 C34 C35 C38 -20(2)
C33 C34 C35 C36 91(3)
C38 C35 C36 C37 44(3)
C34 C35 C36 C37 -49(3)
C31 C32 C37 N4 3(4)
C33 C32 C37 N4 175(2)
C31 C32 C37 C36 -177(3)
C33 C32 C37 C36 -5(4)
C35 C36 C37 N4 -174(2)
C35 C36 C37 C32 6(3)
C34 C35 C38 C40 149(3)
C36 C35 C38 C40 43(4)
C34 C35 C38 C33 19(2)
C36 C35 C38 C33 -87(3)
C34 C35 C38 C39 -90(3)
C36 C35 C38 C39 164(3)
C34 C33 C38 C40 -148(3)
C32 C33 C38 C40 -46(4)
C34 C33 C38 C35 -20(2)
C32 C33 C38 C35 82(2)
C34 C33 C38 C39 84(3)
C32 C33 C38 C39 -174(2)
N5 C41 C42 C43 -173(3)
C46 C41 C42 C43 0(4)
C41 C42 C43 C50 49(3)
C41 C42 C43 C44 -48(3)
C50 C43 C44 C45 -26(2)
C42 C43 C44 C45 84(3)
C43 C44 C45 C46 -83(3)
C43 C44 C45 C50 25(2)
C44 C45 C46 C47 -137(3)
C50 C45 C46 C47 128(3)
C44 C45 C46 C41 46(4)
C50 C45 C46 C41 -49(3)
N5 C41 C46 C47 -3(4)
C42 C41 C46 C47 -176(3)
N5 C41 C46 C45 174(3)
C42 C41 C46 C45 2(4)
C45 C46 C47 C48 -179(3)
C41 C46 C47 C48 -2(4)
C46 C47 C48 C49 2(4)
C47 C48 C49 C53 172(3)
C47 C48 C49 N5 1(4)
C42 C43 C50 C51 42(4)
C44 C43 C50 C51 151(3)
C42 C43 C50 C52 167(2)
C44 C43 C50 C52 -84(3)
C42 C43 C50 C45 -84(2)
C44 C43 C50 C45 25(2)
C46 C45 C50 C51 -42(4)
C44 C45 C50 C51 -152(3)
C46 C45 C50 C43 84(3)
C44 C45 C50 C43 -25(2)
C46 C45 C50 C52 -168(3)
C44 C45 C50 C52 83(3)
N5 C49 C53 N6 -23(4)
C48 C49 C53 N6 167(3)
N5 C49 C53 C54 156(3)
C48 C49 C53 C54 -15(5)
C49 C53 C54 C55 -177(3)
N6 C53 C54 C55 2(5)
C53 C54 C55 C56 -1(5)
C54 C55 C56 C57 -4(5)
C55 C56 C57 N6 7(4)
C55 C56 C57 C58 -171(3)
N6 C57 C58 C63 -42(4)
C56 C57 C58 C63 135(3)
N6 C57 C58 C59 146(3)
C56 C57 C58 C59 -37(4)
C63 C58 C59 C60 9(4)
C57 C58 C59 C60 -180(2)
C58 C59 C60 C61 -10(4)
C59 C60 C61 C62 2(4)
C60 C61 C62 C63 7(4)
C60 C61 C62 C64 179(2)
C64 C62 C63 C58 179(2)
C61 C62 C63 C58 -8(4)
C59 C58 C63 C62 0(4)
C57 C58 C63 C62 -171(2)
C63 C62 C64 N7 -25(4)
C61 C62 C64 N7 162(3)
C63 C62 C64 C65 152(2)
C61 C62 C64 C65 -21(4)
N7 C64 C65 C66 0(4)
C62 C64 C65 C66 -177(3)
C64 C65 C66 C67 -1(4)
C65 C66 C67 C68 0(4)
C66 C67 C68 N7 1(4)
C66 C67 C68 C69 -178(2)
N7 C68 C69 C70 154(2)
C67 C68 C69 C70 -26(4)
N7 C68 C69 N8 -28(3)
C67 C68 C69 N8 152(2)
N8 C69 C70 C71 -1(4)
C68 C69 C70 C71 177(3)
C69 C70 C71 C72 1(5)
C70 C71 C72 C77 -2(5)
C70 C71 C72 C73 -175(3)
C71 C72 C73 C78 133(3)
C77 C72 C73 C78 -40(3)
C71 C72 C73 C74 -139(3)
C77 C72 C73 C74 48(3)
C78 C73 C74 C75 22(2)
C72 C73 C74 C75 -86(2)
C72 C73 C74 C78 -108(3)
C73 C74 C75 C78 -23(2)
C73 C74 C75 C76 88(2)
C78 C74 C75 C76 111(3)
C78 C75 C76 C77 39(3)
C74 C75 C76 C77 -52(3)
C71 C72 C77 N8 4(5)
C73 C72 C77 N8 177(2)
C71 C72 C77 C76 -178(3)
C73 C72 C77 C76 -4(4)
C75 C76 C77 N8 -175(2)
C75 C76 C77 C72 7(4)
C76 C75 C78 C73 -78(3)
C74 C75 C78 C73 24(2)
C76 C75 C78 C79 48(4)
C74 C75 C78 C79 150(3)
C76 C75 C78 C80 168(2)
C74 C75 C78 C80 -91(3)
C76 C75 C78 C74 -102(3)
C74 C73 C78 C75 -24(2)
C72 C73 C78 C75 78(3)
C74 C73 C78 C79 -151(3)
C72 C73 C78 C79 -49(4)
C74 C73 C78 C80 87(3)
C72 C73 C78 C80 -171(2)
C72 C73 C78 C74 102(3)
C73 C74 C78 C75 148(3)
C75 C74 C78 C73 -148(3)
C73 C74 C78 C79 71(6)
C75 C74 C78 C79 -77(6)
C73 C74 C78 C80 -109(3)
C75 C74 C78 C80 103(3)
C6 C1 N1 C9 -10(4)
C2 C1 N1 C9 178(2)
C6 C1 N1 Ag1 163.4(18)
C2 C1 N1 Ag1 -9(3)
C8 C9 N1 C1 10(4)
C13 C9 N1 C1 -173(2)
C8 C9 N1 Ag1 -165(2)
C13 C9 N1 Ag1 13(3)
N5 Ag1 N1 C1 63(3)
N2 Ag1 N1 C1 -176(2)
N6 Ag1 N1 C1 -60(2)
N5 Ag1 N1 C9 -123(2)
N2 Ag1 N1 C9 -2.1(18)
N6 Ag1 N1 C9 114.0(19)
C16 C17 N2 C13 0(4)
C18 C17 N2 C13 174(2)
C16 C17 N2 Ag1 150(2)
C18 C17 N2 Ag1 -36(3)
C14 C13 N2 C17 -2(4)
C9 C13 N2 C17 175(2)
C14 C13 N2 Ag1 -158(2)
C9 C13 N2 Ag1 19(3)
N1 Ag1 N2 C17 -159(2)
N5 Ag1 N2 C17 0(3)
N6 Ag1 N2 C17 84(2)
N1 Ag1 N2 C13 -9.3(16)
N5 Ag1 N2 C13 149.8(16)
N6 Ag1 N2 C13 -126.3(16)
C27 C28 N3 C24 3(4)
C29 C28 N3 C24 178(2)
C27 C28 N3 Ag2 -149(2)
C29 C28 N3 Ag2 26(3)
C25 C24 N3 C28 -6(4)
C22 C24 N3 C28 176(2)
C25 C24 N3 Ag2 140(3)
C22 C24 N3 Ag2 -39(3)
N8 Ag2 N3 C28 141.2(15)
N4 Ag2 N3 C28 -19.7(15)
N7 Ag2 N3 C28 -134.3(15)
N8 Ag2 N3 C24 -7(2)
N4 Ag2 N3 C24 -168(2)
N7 Ag2 N3 C24 77(2)
C32 C37 N4 C29 -4(4)
C36 C37 N4 C29 176(2)
C32 C37 N4 Ag2 169.3(19)
C36 C37 N4 Ag2 -10(3)
C30 C29 N4 C37 6(4)
C28 C29 N4 C37 172(2)
C30 C29 N4 Ag2 -168(2)
C28 C29 N4 Ag2 -1(3)
N8 Ag2 N4 C37 82(3)
N7 Ag2 N4 C37 -44(2)
N3 Ag2 N4 C37 -163(2)
N8 Ag2 N4 C29 -104(3)
N7 Ag2 N4 C29 130.1(18)
N3 Ag2 N4 C29 10.4(18)
C46 C41 N5 C49 7(4)
C42 C41 N5 C49 179(3)
C46 C41 N5 Ag1 169(2)
C42 C41 N5 Ag1 -19(4)
C53 C49 N5 C41 -177(3)
C48 C49 N5 C41 -6(4)
C53 C49 N5 Ag1 20(3)
C48 C49 N5 Ag1 -168.6(17)
N1 Ag1 N5 C41 56(3)
N2 Ag1 N5 C41 -58(2)
N6 Ag1 N5 C41 -174(2)
N1 Ag1 N5 C49 -141(2)
N2 Ag1 N5 C49 105.6(18)
N6 Ag1 N5 C49 -10.0(17)
C49 C53 N6 C57 180(3)
C54 C53 N6 C57 1(4)
C49 C53 N6 Ag1 12(4)
C54 C53 N6 Ag1 -167(2)
C58 C57 N6 C53 172(3)
C56 C57 N6 C53 -5(4)
C58 C57 N6 Ag1 -21(3)
C56 C57 N6 Ag1 160.9(18)
N1 Ag1 N6 C53 160.5(17)
N5 Ag1 N6 C53 -0.2(17)
N2 Ag1 N6 C53 -110.7(18)
N1 Ag1 N6 C57 -8(2)
N5 Ag1 N6 C57 -169(2)
N2 Ag1 N6 C57 81(2)
C62 C64 N7 C68 179(2)
C65 C64 N7 C68 2(4)
C62 C64 N7 Ag2 -34(3)
C65 C64 N7 Ag2 148.7(17)
C67 C68 N7 C64 -2(4)
C69 C68 N7 C64 177(2)
C67 C68 N7 Ag2 -152(2)
C69 C68 N7 Ag2 28(2)
N8 Ag2 N7 C64 -169(2)
N4 Ag2 N7 C64 -5(2)
N3 Ag2 N7 C64 83.1(19)
N8 Ag2 N7 C68 -17.0(15)
N4 Ag2 N7 C68 146.9(15)
N3 Ag2 N7 C68 -124.8(15)
C72 C77 N8 C69 -3(4)
C76 C77 N8 C69 178(2)
C72 C77 N8 Ag2 169(2)
C76 C77 N8 Ag2 -9(3)
C70 C69 N8 C77 1(4)
C68 C69 N8 C77 -176(2)
C70 C69 N8 Ag2 -172(2)
C68 C69 N8 Ag2 11(3)
N4 Ag2 N8 C77 58(3)
N7 Ag2 N8 C77 -170(2)
N3 Ag2 N8 C77 -50(2)
N4 Ag2 N8 C69 -130(2)
N7 Ag2 N8 C69 2.2(18)
N3 Ag2 N8 C69 122.2(19)
C91 O1 C90 C89 -152(9)
C90 O1 C91 C92 -153(9)
